data_2103422
loop_
_publ_author_name
'Herbstein, Frank H.'
'Hu, Shengzhi'
'Kapon, Moshe'

_publ_section_title
;
 Some errors from the crystallographic literature, some amplifications
 and a questionable result
;
_journal_issue 5
_journal_name_full 'Acta Crystallographica Section B'
_journal_page_first 884
_journal_page_last 892
_journal_paper_doi 10.1107/S0108768102010261
_journal_volume 58
_journal_year 2002
_chemical_formula_sum 'C60 H42 N8 Ni O10'
_chemical_formula_weight 1093.73
_chemical_name_systematic
;
{[Ni(1,4-bis(4-pyridyl)anthracene)2(NO3)2].2(nitrobenzene)}
;
_space_group_IT_number 15
_symmetry_cell_setting monoclinic
_symmetry_space_group_name_Hall '-C 2yc'
_symmetry_space_group_name_H-M 'C 1 2/c 1'
_cell_angle_alpha 90.00
_cell_angle_beta 99.604
_cell_angle_gamma 90.00
_cell_formula_units_Z 4
_cell_length_a 13.6359
_cell_length_b 24.875
_cell_length_c 15.217
_cell_volume 5089.159
_diffrn_ambient_temperature 193
_cod_data_source_file bm0053.cif
_cod_data_source_block number_12
_cod_original_cell_volume 5089.0
_cod_original_sg_symbol_H-M C2/c
_cod_database_code 2103422

loop_
_symmetry_equiv_pos_as_xyz
'x, y, z'
'x, -y, z + 1/2'
'-x, y,  -z + 1/2'
'-x, -y, -z '
'x + 1/2, y + 1/2, z'
'x + 1/2, -y + 1/2, z + 1/2'
'-x + 1/2, y + 1/2,  -z + 1/2'
'-x + 1/2, -y + 1/2, -z '

loop_
_atom_site_label
_atom_site_fract_x
_atom_site_fract_y
_atom_site_fract_z
Ni1 0.0000 0.0004 0.7500
N11,51A -0.4154 0.4396 0.3222
C11,55A -0.3850 0.3974 0.2776
C12,54A -0.3432 0.3513 0.3196
C13,53A -0.3284 0.3484 0.4117
C14,52A -0.3551 0.3934 0.4585
C15,51A -0.3976 0.4373 0.4099
C21,24A -0.2875 0.2982 0.4595
C22,25A -0.3538 0.2568 0.4717
C23,26A -0.3150 0.2082 0.5143
C31,44A -0.4590 0.2612 0.4457
C32,43A -0.5204 0.2205 0.4575
C33,42A -0.4834 0.1724 0.4998
C34,41A -0.3840 0.1660 0.5265
N11,51B -0.4246 -0.4393 0.3286
C11,51B -0.3257 -0.4330 0.3447
C12,52B -0.2797 -0.3885 0.3867
C13,53B -0.3363 -0.3478 0.4154
C14,54B -0.4394 -0.3550 0.4016
C15,55B -0.4784 -0.4002 0.3588
C21,24B -0.2906 -0.2978 0.4587
C22,25B -0.3034 -0.2486 0.4110
C23,26B -0.2614 -0.2001 0.4539
C31,44B -0.3563 -0.2447 0.3220
C32,43B -0.3690 -0.1972 0.2786
C33,42B -0.3289 -0.1491 0.3203
C34,41B -0.2763 -0.1513 0.4037
